data_2101945
loop_
_publ_author_name
'Ciechanowicz-Rutkowska, M.'
'Lieberman, H. F.'
'Hursthouse, M. B.'
'Scott, K. R.'

_publ_section_title
;
 Crystallographic and Molecular Mechanics Study of Imidooxy
 Anticonvulsants
;
_journal_issue 6
_journal_name_full 'Acta Crystallographica Section B'
_journal_page_first 945
_journal_page_last 952
_journal_paper_doi 10.1107/S0108768197008033
_journal_volume 53
_journal_year 1997
_chemical_formula_sum 'C15 H15 Cl2 N O3'
_chemical_formula_weight 328.18
_chemical_name_systematic
;
 N-(2',4'-dichlorobenzyloxy)-2-azaspiro[4.4]nonane-1,3-dione
;
_space_group_IT_number 14
_symmetry_cell_setting monoclinic
_symmetry_space_group_name_Hall '-P 2ybc'
_symmetry_space_group_name_H-M 'P 1 21/c 1'
_audit_creation_method SHELXL
_cell_angle_alpha 90.00
_cell_angle_beta 100.938(13)
_cell_angle_gamma 90.00
_cell_formula_units_Z 4
_cell_length_a 13.2380(10)
_cell_length_b 12.9950(10)
_cell_length_c 9.309(4)
_cell_measurement_reflns_used 250
_cell_measurement_temperature 293(2)
_cell_measurement_theta_max 20
_cell_measurement_theta_min 2
_cell_volume 1572.3(7)
_computing_cell_refinement 'FAST, MADNES (Pflugrath & Messerschmitt, 1991)'
_computing_data_collection 'FAST, MADNES (Pflugrath & Messerschmitt, 1991)'
_computing_data_reduction 'FAST, MADNES (Pflugrath & Messerschmitt, 1991)'
_computing_molecular_graphics 'SNOOPI (Davies, 1980)'
_computing_publication_material 'SHELXL-93 (Sheldrick, 1993)'
_computing_structure_refinement 'SHELXL-93 (Sheldrick, 1993)'
_computing_structure_solution 'SHELXS-86 (Sheldrick, 1986)'
_diffrn_ambient_temperature 293(2)
_diffrn_measurement_device 'FAST diffractometer'
_diffrn_measurement_method 'MADNES (Pflugrath & Messerschmitt, 1991)'
_diffrn_radiation_monochromator graphite
_diffrn_radiation_source 'fine-focus sealed tube'
_diffrn_radiation_type MoK\a
_diffrn_radiation_wavelength 0.71069
_diffrn_reflns_av_R_equivalents 0.0678
_diffrn_reflns_av_sigmaI/netI 0.4063
_diffrn_reflns_limit_h_max 14
_diffrn_reflns_limit_h_min -17
_diffrn_reflns_limit_k_max 17
_diffrn_reflns_limit_k_min -13
_diffrn_reflns_limit_l_max 12
_diffrn_reflns_limit_l_min -9
_diffrn_reflns_number 10018
_diffrn_reflns_theta_max 29.95
_diffrn_reflns_theta_min 2.22
_exptl_absorpt_coefficient_mu 0.421
_exptl_absorpt_correction_T_max 1.141
_exptl_absorpt_correction_T_min 0.873
_exptl_absorpt_correction_type 'DIFABS (Walker & Stuart, 1983)'
_exptl_crystal_colour colourless
_exptl_crystal_density_diffrn 1.386
_exptl_crystal_description plates
_exptl_crystal_F_000 680
_exptl_crystal_size_max 0.3
_exptl_crystal_size_mid 0.2
_exptl_crystal_size_min 0.1
_refine_diff_density_max 0.236
_refine_diff_density_min -0.266
_refine_ls_extinction_method none
_refine_ls_goodness_of_fit_all 0.605
_refine_ls_goodness_of_fit_obs 1.044
_refine_ls_hydrogen_treatment isotropic
_refine_ls_matrix_type full
_refine_ls_number_parameters 197
_refine_ls_number_reflns 3852
_refine_ls_number_restraints 0
_refine_ls_restrained_S_all 0.611
_refine_ls_restrained_S_obs 1.044
_refine_ls_R_factor_all 0.1590
_refine_ls_R_factor_obs 0.0413
_refine_ls_shift/esd_max -0.009
_refine_ls_shift/esd_mean 0.001
_refine_ls_structure_factor_coef Fsqd
_refine_ls_weighting_details 'w = 1/[\s^2^(Fo^2^)+(0.0322P)^2^], where P = (Fo^2^+2Fc^2^)/3'
_refine_ls_weighting_scheme calc
_refine_ls_wR_factor_all 0.0947
_refine_ls_wR_factor_obs 0.0828
_reflns_number_observed 1143
_reflns_number_total 3853
_reflns_observed_criterion >2sigma(I)
_cod_data_source_file ka0034.cif
_cod_data_source_block 3
_cod_depositor_comments
;
The following automatic conversions were performed:
'_symmetry_cell_setting' value 'Monoclinic' changed to 'monoclinic'
according to '/home/saulius/struct/CIF-dictionaries/cif_core.dic'
dictionary named 'cif_core.dic' version 2.4.1 from 2010-06-29.

Automatic conversion script
Id: cif_fix_enum 1527 2010-12-29 10:47:43Z saulius 

The following automatic conversions were performed:

'_symmetry_cell_setting' value 'Monoclinic' changed to 'monoclinic'
according to /home/saulius/struct/CIF-dictionaries/cif_core.dic
dictionary named 'cif_core.dic' version 2.4.1 from 2010-06-29.

Automatic conversion script
Id: cif_fix_values 1715 2011-07-08 13:25:40Z adriana 

The following automatic conversions were performed:

'_refine_ls_weighting_scheme' value 'calc w =
1/[\s^2^(Fo^2^)+(0.0322P)^2^], where P = (Fo^2^+2Fc^2^)/3' was
changed to 'calc'. New tag '_refine_ls_weighting_details' was
created. The value of the new tag was set to 'w =
1/[\s^2^(Fo^2^)+(0.0322P)^2^], where P = (Fo^2^+2Fc^2^)/3'.

Automatic conversion script
Id: cif_fix_values 3143 2015-03-26 13:38:13Z robertas 
;
_cod_original_sg_symbol_H-M 'P 21/c'
_cod_database_code 2101945

loop_
_symmetry_equiv_pos_as_xyz
'x, y, z'
'-x, y+1/2, -z+1/2'
'-x, -y, -z'
'x, -y-1/2, z-1/2'

loop_
_atom_site_aniso_label
_atom_site_aniso_U_11
_atom_site_aniso_U_22
_atom_site_aniso_U_33
_atom_site_aniso_U_12
_atom_site_aniso_U_13
_atom_site_aniso_U_23
C5 0.080(3) 0.089(2) 0.058(2) -0.020(2) 0.028(2) -0.003(2)
C6 0.076(3) 0.345(7) 0.086(3) -0.075(4) 0.002(3) 0.042(4)
C7 0.059(3) 0.131(3) 0.127(4) -0.006(2) -0.007(2) 0.017(3)
C8 0.069(3) 0.074(2) 0.091(3) 0.007(2) 0.007(2) 0.009(2)
C4 0.046(2) 0.050(2) 0.052(2) -0.0001(13) 0.0132(14) -0.0027(13)
C3 0.054(2) 0.061(2) 0.060(2) -0.004(2) 0.018(2) -0.001(2)
O2 0.092(2) 0.0812(15) 0.115(2) -0.0167(12) 0.0363(14) -0.0505(14)
N 0.0417(15) 0.0567(14) 0.0510(15) -0.0129(11) 0.0075(12) -0.0028(11)
C2 0.057(2) 0.053(2) 0.047(2) 0.001(2) 0.0125(15) 0.0079(14)
O1 0.065(2) 0.0761(14) 0.089(2) 0.0124(11) 0.0326(12) -0.0037(11)
C1 0.055(2) 0.063(2) 0.064(2) -0.0070(14) 0.007(2) -0.0146(15)
O3 0.0500(12) 0.0710(12) 0.0600(13) -0.0175(10) 0.0030(10) 0.0131(10)
C9 0.069(2) 0.083(2) 0.058(2) -0.032(2) 0.008(2) 0.012(2)
C10 0.061(2) 0.059(2) 0.040(2) -0.009(2) 0.0099(15) 0.0094(14)
C11 0.057(2) 0.050(2) 0.055(2) -0.0026(14) 0.013(2) -0.0050(13)
C12 0.048(2) 0.056(2) 0.059(2) -0.0023(14) 0.0177(15) -0.0024(14)
C13 0.051(2) 0.052(2) 0.047(2) -0.0077(13) 0.0083(15) 0.0029(13)
C14 0.057(2) 0.069(2) 0.053(2) 0.010(2) 0.015(2) -0.0009(15)
C15 0.042(2) 0.087(2) 0.052(2) -0.002(2) 0.015(2) 0.017(2)
Cl1 0.0705(6) 0.0722(5) 0.0936(7) -0.0136(4) 0.0132(5) -0.0209(4)
Cl2 0.1052(8) 0.0981(7) 0.1281(9) 0.0013(5) 0.0293(6) -0.0574(6)

loop_
_atom_site_label
_atom_site_fract_x
_atom_site_fract_y
_atom_site_fract_z
_atom_site_U_iso_or_equiv
_atom_site_thermal_displace_type
_atom_site_calc_flag
_atom_site_refinement_flags
_atom_site_occupancy
_atom_site_type_symbol
C5 -0.2658(2) -0.4229(2) 0.0114(3) 0.0737(9) Uani d . 1 C
H5A -0.2368(2) -0.4874(2) 0.0526(3) 0.111(8) Uiso calc R 1 H
H5B -0.2654(2) -0.3740(2) 0.0902(3) 0.111(8) Uiso calc R 1 H
C6 -0.3719(3) -0.4385(5) -0.0715(5) 0.171(2) Uani d . 1 C
H6A -0.4215(3) -0.4192(5) -0.0119(5) 0.26(2) Uiso calc R 1 H
H6B -0.3826(3) -0.5104(5) -0.0984(5) 0.26(2) Uiso calc R 1 H
C7 -0.3857(3) -0.3727(3) -0.2067(5) 0.1088(13) Uani d . 1 C
H7A -0.4403(3) -0.3229(3) -0.2063(5) 0.202(15) Uiso calc R 1 H
H7B -0.4033(3) -0.4149(3) -0.2938(5) 0.202(15) Uiso calc R 1 H
C8 -0.2849(2) -0.3189(2) -0.2037(4) 0.0790(10) Uani d . 1 C
H8A -0.2877(2) -0.2489(2) -0.1685(4) 0.119(9) Uiso calc R 1 H
H8B -0.2683(2) -0.3171(2) -0.3008(4) 0.119(9) Uiso calc R 1 H
C4 -0.2046(2) -0.3813(2) -0.0997(3) 0.0486(7) Uani d . 1 C
C3 -0.1157(2) -0.3142(2) -0.0309(3) 0.0571(7) Uani d . 1 C
O2 -0.1150(2) -0.2392(2) 0.0453(3) 0.0938(8) Uani d . 1 O
N -0.0292(2) -0.35301(15) -0.0753(2) 0.0500(6) Uani d . 1 N
C2 -0.0436(2) -0.4418(2) -0.1593(3) 0.0519(7) Uani d . 1 C
O1 0.0241(2) -0.48752(14) -0.2018(2) 0.0741(6) Uani d . 1 O
C1 -0.1549(2) -0.4661(2) -0.1784(3) 0.0612(8) Uani d . 1 C
H1A -0.1646(2) -0.5328(2) -0.1363(3) 0.075(6) Uiso calc R 1 H
H1B -0.1859(2) -0.4676(2) -0.2815(3) 0.075(6) Uiso calc R 1 H
O3 0.06671(13) -0.31025(13) -0.0276(2) 0.0613(5) Uani d . 1 O
C9 0.0881(2) -0.2361(2) -0.1362(3) 0.0706(9) Uani d . 1 C
H9A 0.0267(2) -0.1970(2) -0.1758(3) 0.099(8) Uiso calc R 1 H
H9B 0.1112(2) -0.2713(2) -0.2160(3) 0.099(8) Uiso calc R 1 H
C10 0.1707(2) -0.1661(2) -0.0590(3) 0.0535(7) Uani d . 1 C
C11 0.2736(2) -0.1743(2) -0.0662(3) 0.0537(7) Uani d . 1 C
C12 0.3464(2) -0.1052(2) 0.0008(3) 0.0534(7) Uani d . 1 C
H12 0.4152(2) -0.1124(2) -0.0065(3) 0.062(5) Uiso calc R 1 H
C13 0.3149(2) -0.0253(2) 0.0787(3) 0.0504(7) Uani d . 1 C
C14 0.2133(2) -0.0147(2) 0.0930(3) 0.0591(8) Uani d . 1 C
H14 0.1931(2) 0.0386(2) 0.1480(3) 0.062(5) Uiso calc R 1 H
C15 0.1428(2) -0.0851(2) 0.0241(3) 0.0596(8) Uani d . 1 C
H15 0.0744(2) -0.0786(2) 0.0331(3) 0.062(5) Uiso calc R 1 H
Cl1 0.40579(6) 0.06289(5) 0.16357(9) 0.0791(3) Uani d . 1 Cl
Cl2 0.31634(7) -0.27375(7) -0.16384(11) 0.1095(4) Uani d . 1 Cl

loop_
_atom_type_symbol
_atom_type_description
_atom_type_scat_dispersion_real
_atom_type_scat_dispersion_imag
_atom_type_scat_source
C C 0.0033 0.0016 'International Tables Vol C Tables 4.2.6.8 and 6.1.1.4'
H H 0.0000 0.0000 'International Tables Vol C Tables 4.2.6.8 and 6.1.1.4'
N N 0.0061 0.0033 'International Tables Vol C Tables 4.2.6.8 and 6.1.1.4'
O O 0.0106 0.0060 'International Tables Vol C Tables 4.2.6.8 and 6.1.1.4'
Cl Cl 0.1484 0.1585 'International Tables Vol C Tables 4.2.6.8 and 6.1.1.4'

loop_
_geom_angle_atom_site_label_1
_geom_angle_atom_site_label_2
_geom_angle_atom_site_label_3
_geom_angle
C6 C5 C4 105.5(3)
C6 C5 H5A 110.6(3)
C4 C5 H5A 110.6(2)
C6 C5 H5B 110.6(2)
C4 C5 H5B 110.63(15)
H5A C5 H5B 108.8
C5 C6 C7 108.1(4)
C5 C6 H6A 110.1(2)
C7 C6 H6A 110.1(2)
C5 C6 H6B 110.1(3)
C7 C6 H6B 110.1(3)
H6A C6 H6B 108.4
C6 C7 C8 106.4(3)
C6 C7 H7A 110.4(2)
C8 C7 H7A 110.4(2)
C6 C7 H7B 110.4(3)
C8 C7 H7B 110.4(2)
H7A C7 H7B 108.6
C7 C8 C4 105.9(3)
C7 C8 H8A 110.6(2)
C4 C8 H8A 110.55(15)
C7 C8 H8B 110.6(2)
C4 C8 H8B 110.6(2)
H8A C8 H8B 108.7
C3 C4 C8 110.8(2)
C3 C4 C5 112.9(2)
C8 C4 C5 102.8(2)
C3 C4 C1 104.3(2)
C8 C4 C1 112.8(2)
C5 C4 C1 113.5(2)
O2 C3 N 123.9(3)
O2 C3 C4 129.6(3)
N C3 C4 106.6(2)
O3 N C3 121.3(2)
O3 N C2 122.4(2)
C3 N C2 116.0(2)
O1 C2 N 124.4(3)
O1 C2 C1 129.8(3)
N C2 C1 105.8(2)
C2 C1 C4 107.2(2)
C2 C1 H1A 110.29(14)
C4 C1 H1A 110.29(14)
C2 C1 H1B 110.3(2)
C4 C1 H1B 110.29(14)
H1A C1 H1B 108.5
N O3 C9 109.3(2)
O3 C9 C10 106.8(2)
O3 C9 H9A 110.37(14)
C10 C9 H9A 110.4(2)
O3 C9 H9B 110.37(14)
C10 C9 H9B 110.4(2)
H9A C9 H9B 108.6
C11 C10 C15 116.8(2)
C11 C10 C9 124.5(3)
C15 C10 C9 118.6(3)
C12 C11 C10 122.7(2)
C12 C11 Cl2 116.9(2)
C10 C11 Cl2 120.4(2)
C13 C12 C11 118.3(3)
C13 C12 H12 120.8(2)
C11 C12 H12 120.8(2)
C12 C13 C14 121.6(2)
C12 C13 Cl1 118.9(2)
C14 C13 Cl1 119.5(2)
C15 C14 C13 118.3(3)
C15 C14 H14 120.8(2)
C13 C14 H14 120.8(2)
C14 C15 C10 122.2(3)
C14 C15 H15 118.9(2)
C10 C15 H15 118.9(2)

loop_
_geom_bond_atom_site_label_1
_geom_bond_atom_site_label_2
_geom_bond_distance
C5 C6 1.482(4)
C5 C4 1.529(3)
C5 H5A 0.97
C5 H5B 0.97
C6 C7 1.504(5)
C6 H6A 0.97
C6 H6B 0.97
C7 C8 1.503(4)
C7 H7A 0.97
C7 H7B 0.97
C8 C4 1.527(3)
C8 H8A 0.97
C8 H8B 0.97
C4 C3 1.507(3)
C4 C1 1.537(3)
C3 O2 1.204(3)
C3 N 1.384(3)
N O3 1.380(2)
N C2 1.386(3)
C2 O1 1.204(3)
C2 C1 1.484(3)
C1 H1A 0.97
C1 H1B 0.97
O3 C9 1.464(3)
C9 C10 1.496(3)
C9 H9A 0.97
C9 H9B 0.97
C10 C11 1.381(3)
C10 C15 1.396(3)
C11 C12 1.377(3)
C11 Cl2 1.735(3)
C12 C13 1.377(3)
C12 H12 0.93
C13 C14 1.383(3)
C13 Cl1 1.739(2)
C14 C15 1.375(3)
C14 H14 0.93
C15 H15 0.93

loop_
_cod_related_entry_id
_cod_related_entry_database
_cod_related_entry_code
1 ChemSpider 21140730
